data_4518899
loop_
_publ_author_name
'Herbort, James H.'
'Lalisse, Remy F.'
'Hadad, Christopher M.'
'RajanBabu, T. V.'

_publ_section_title
;
 Cationic Co(I) Catalysts for Regiodivergent Hydroalkenylation of
 1,6-Enynes: An Uncommon cis-\b-C--H Activation Leads to Z-Selective
 Coupling of Acrylates
;
_journal_name_full 'ACS Catalysis'
_journal_page_first 9605
_journal_page_last 9617
_journal_paper_doi 10.1021/acscatal.1c02530
_journal_year 2021
_chemical_absolute_configuration ad
_chemical_formula_moiety 'C29 H25 F N2 O4 S'
_chemical_formula_sum 'C29 H25 F N2 O4 S'
_chemical_formula_weight 516.57
_space_group_crystal_system monoclinic
_space_group_IT_number 9
_space_group_name_Hall 'C -2yc'
_space_group_name_H-M_alt 'C 1 c 1'
_atom_sites_solution_hydrogens geom
_atom_sites_solution_primary dual
_atom_sites_solution_secondary difmap
_audit_creation_date 2020-11-09
_audit_creation_method
;
Olex2 1.3-alpha
(compiled 2020.11.05 svn.r0a1fe1be for OlexSys, GUI svn.r6182)
;
_cell_angle_alpha 90
_cell_angle_beta 112.7640(10)
_cell_angle_gamma 90
_cell_formula_units_Z 4
_cell_length_a 17.5115(7)
_cell_length_b 10.1690(4)
_cell_length_c 15.2635(6)
_cell_measurement_reflns_used 9919
_cell_measurement_temperature 100.0
_cell_measurement_theta_max 27.079
_cell_measurement_theta_min 3.018
_cell_volume 2506.32(17)
_computing_cell_refinement 'SAINT v8.40A (Bruker, 2019)'
_computing_data_collection 'APEX3 v2019.1-0 (Bruker, 2019)'
_computing_data_reduction 'SAINT v8.40A (Bruker, 2019)'
_computing_molecular_graphics 'Olex2 1.3-alpha (Dolomanov et al., 2009)'
_computing_publication_material 'Olex2 1.3-alpha (Dolomanov et al., 2009)'
_computing_structure_refinement 'SHELXL 2018/3 (Sheldrick, 2015)'
_computing_structure_solution 'ShelXT (Sheldrick, 2015)'
_diffrn_ambient_temperature 100.0
_diffrn_detector 'Bruker Photon II area detector'
_diffrn_detector_area_resol_mean 10.5
_diffrn_detector_type 'CMOS area detector'
_diffrn_measured_fraction_theta_full 0.996
_diffrn_measured_fraction_theta_max 0.996
_diffrn_measurement_device 'Kappa Four-Circle Diffractometer'
_diffrn_measurement_device_type 'Bruker D8 Venture'
_diffrn_measurement_method '\w and \f scans'
_diffrn_radiation_monochromator 'Curved-Graphite, Bruker TRIUMPH'
_diffrn_radiation_probe x-ray
_diffrn_radiation_type MoK\a
_diffrn_radiation_wavelength 0.71073
_diffrn_radiation_xray_symbol K-L~3~
_diffrn_reflns_av_R_equivalents 0.0266
_diffrn_reflns_av_unetI/netI 0.0162
_diffrn_reflns_Laue_measured_fraction_full 0.996
_diffrn_reflns_Laue_measured_fraction_max 0.996
_diffrn_reflns_limit_h_max 22
_diffrn_reflns_limit_h_min -22
_diffrn_reflns_limit_k_max 13
_diffrn_reflns_limit_k_min -13
_diffrn_reflns_limit_l_max 19
_diffrn_reflns_limit_l_min -19
_diffrn_reflns_number 44924
_diffrn_reflns_point_group_measured_fraction_full 0.995
_diffrn_reflns_point_group_measured_fraction_max 0.993
_diffrn_reflns_theta_full 25.000
_diffrn_reflns_theta_max 27.135
_diffrn_reflns_theta_min 3.019
_diffrn_source 'sealed tube'
_diffrn_source_current 30.0
_diffrn_source_power 1.5
_diffrn_source_type fine-focus
_diffrn_source_voltage 50.0
_diffrn_standards_number 0
_exptl_absorpt_coefficient_mu 0.176
_exptl_absorpt_correction_T_max 0.0943
_exptl_absorpt_correction_T_min 0.0700
_exptl_absorpt_correction_type multi-scan
_exptl_absorpt_process_details
;
SADABS-2016/2 (Bruker,2016/2) was used for absorption correction.
wR2(int) was 0.0488 before and 0.0464 after correction.
The Ratio of minimum to maximum transmission is 0.7423.
The \l/2 correction factor is Not present.
;
_exptl_crystal_colour Colorless
_exptl_crystal_colour_primary Colorless
_exptl_crystal_density_diffrn 1.369
_exptl_crystal_description Block
_exptl_crystal_F_000 1080
_exptl_crystal_size_max 0.316
_exptl_crystal_size_mid 0.300
_exptl_crystal_size_min 0.238
_refine_diff_density_max 0.178
_refine_diff_density_min -0.185
_refine_diff_density_rms 0.031
_refine_ls_abs_structure_details
;
 Flack x determined using 2513 quotients [(I+)-(I-)]/[(I+)+(I-)]
 (Parsons, Flack and Wagner, Acta Cryst. B69 (2013) 249-259).
;
_refine_ls_abs_structure_Flack -0.001(12)
_refine_ls_extinction_method none
_refine_ls_goodness_of_fit_ref 1.044
_refine_ls_hydrogen_treatment constr
_refine_ls_matrix_type full
_refine_ls_number_parameters 335
_refine_ls_number_reflns 5510
_refine_ls_number_restraints 2
_refine_ls_restrained_S_all 1.044
_refine_ls_R_factor_all 0.0298
_refine_ls_R_factor_gt 0.0267
_refine_ls_shift/su_max 0.000
_refine_ls_shift/su_mean 0.000
_refine_ls_structure_factor_coef Fsqd
_refine_ls_weighting_details 'w=1/[\s^2^(Fo^2^)+(0.0307P)^2^+1.2183P] where P=(Fo^2^+2Fc^2^)/3'
_refine_ls_weighting_scheme calc
_refine_ls_wR_factor_gt 0.0639
_refine_ls_wR_factor_ref 0.0663
_reflns_Friedel_coverage 0.992
_reflns_Friedel_fraction_full 0.994
_reflns_Friedel_fraction_max 0.990
_reflns_number_gt 5243
_reflns_number_total 5510
_reflns_threshold_expression 'I > 2\s(I)'
_cod_data_source_file cs1c02530_si_005.cif
_cod_data_source_block RBabu_JHH-4269-1
_cod_depositor_comments
;
The following automatic conversions were performed:

data item '_diffrn_radiation_probe' value 'X-ray' was changed to
'x-ray' in accordance with the
/home/data/users/saulius/crontab/automatic-downloads/rss-feeds/ACS/lib/dictionaries/cif_core.dic
dictionary named 'cif_core.dic' version 2.4.2 last updated on
2011-04-26.

Automatic conversion script
Id: cif_fix_values 7556 2019-12-06 15:28:31Z antanas 
;
_cod_database_code 4518899
_shelx_shelxl_version_number 2018/3
_shelx_space_group_comment
;
The symmetry employed for this shelxl refinement is uniquely defined
by the following loop, which should always be used as a source of
symmetry information in preference to the above space-group names.
They are only intended as comments.
;
_shelx_estimated_absorpt_t_max 0.959
_shelx_estimated_absorpt_t_min 0.947
_olex2_refinement_description
;
1. Fixed Uiso
 At 1.2 times of:
  All C(H) groups, All C(H,H) groups
 At 1.5 times of:
  All C(H,H,H) groups
2.a Ternary CH refined with riding coordinates:
 C2(H2), C7(H7)
2.b Secondary CH2 refined with riding coordinates:
 C1(H1A,H1B), C4(H4A,H4B), C5(H5A,H5B), C6(H6A,H6B)
2.c Aromatic/amide H refined with riding coordinates:
 C10(H10), C11(H11), C13(H13), C14(H14), C19(H19), C20(H20), C21(H21),
 C22(H22), C24(H24), C25(H25), C27(H27), C28(H28)
2.d Idealised Me refined as rotating group:
 C29(H29A,H29B,H29C)
;
_olex2_submission_special_instructions 'No special instructions were received'

loop_
_space_group_symop_operation_xyz
'x, y, z'
'x, -y, z+1/2'
'x+1/2, y+1/2, z'
'x+1/2, -y+1/2, z+1/2'

loop_
_atom_site_label
_atom_site_type_symbol
_atom_site_fract_x
_atom_site_fract_y
_atom_site_fract_z
_atom_site_U_iso_or_equiv
_atom_site_adp_type
_atom_site_occupancy
_atom_site_site_symmetry_order
_atom_site_calc_flag
_atom_site_refinement_flags_posn
_atom_site_refinement_flags_adp
_atom_site_refinement_flags_occupancy
_atom_site_disorder_assembly
_atom_site_disorder_group
S1 S 0.60470(3) 0.71050(5) 0.81070(4) 0.03093(13) Uani 1 1 d . . . . .
F1 F 0.73098(9) 0.71574(14) 0.35611(10) 0.0374(3) Uani 1 1 d . . . . .
O1 O 0.33517(10) 0.88442(17) 0.20731(11) 0.0345(4) Uani 1 1 d . . . . .
O2 O 0.39247(10) 0.62134(15) 0.46919(11) 0.0322(4) Uani 1 1 d . . . . .
O3 O 0.56831(13) 0.69327(18) 0.87938(12) 0.0434(4) Uani 1 1 d . . . . .
O4 O 0.69017(10) 0.74692(18) 0.84037(12) 0.0399(4) Uani 1 1 d . . . . .
N1 N 0.55196(11) 0.82593(18) 0.73889(13) 0.0270(4) Uani 1 1 d . . . . .
N2 N 0.37127(11) 0.78286(17) 0.35349(12) 0.0257(4) Uani 1 1 d . . . . .
C1 C 0.45999(13) 0.8184(2) 0.70086(16) 0.0302(5) Uani 1 1 d . . . . .
H1A H 0.438403 0.847017 0.748918 0.036 Uiso 1 1 calc R U . . .
H1B H 0.440341 0.728094 0.679842 0.036 Uiso 1 1 calc R U . . .
C2 C 0.43411(13) 0.9135(2) 0.61684(16) 0.0273(4) Uani 1 1 d . . . . .
H2 H 0.440250 1.005695 0.641369 0.033 Uiso 1 1 calc R U . . .
C3 C 0.49987(13) 0.88723(19) 0.57812(15) 0.0241(4) Uani 1 1 d . . . . .
C4 C 0.58008(13) 0.8626(2) 0.66156(15) 0.0256(4) Uani 1 1 d . . . . .
H4A H 0.611692 0.790147 0.648057 0.031 Uiso 1 1 calc R U . . .
H4B H 0.614930 0.942679 0.678277 0.031 Uiso 1 1 calc R U . . .
C5 C 0.34684(13) 0.8953(2) 0.54241(17) 0.0317(5) Uani 1 1 d . . . . .
H5A H 0.306153 0.935668 0.564734 0.038 Uiso 1 1 calc R U . . .
H5B H 0.333976 0.800418 0.531532 0.038 Uiso 1 1 calc R U . . .
C6 C 0.34152(14) 0.9606(2) 0.45037(17) 0.0331(5) Uani 1 1 d . . . . .
H6A H 0.352852 1.055764 0.461905 0.040 Uiso 1 1 calc R U . . .
H6B H 0.284483 0.950815 0.402174 0.040 Uiso 1 1 calc R U . . .
C7 C 0.40251(13) 0.9023(2) 0.41097(16) 0.0276(4) Uani 1 1 d . . . . .
H7 H 0.410321 0.970028 0.367639 0.033 Uiso 1 1 calc R U . . .
C8 C 0.48742(12) 0.8754(2) 0.48728(15) 0.0245(4) Uani 1 1 d . . . . .
C9 C 0.55263(13) 0.8337(2) 0.45309(14) 0.0245(4) Uani 1 1 d . . . . .
C10 C 0.58348(14) 0.9215(2) 0.40467(15) 0.0279(4) Uani 1 1 d . . . . .
H10 H 0.563047 1.009029 0.394026 0.034 Uiso 1 1 calc R U . . .
C11 C 0.64390(14) 0.8824(2) 0.37168(16) 0.0295(4) Uani 1 1 d . . . . .
H11 H 0.664977 0.942022 0.338613 0.035 Uiso 1 1 calc R U . . .
C12 C 0.67206(13) 0.7549(2) 0.38849(15) 0.0281(4) Uani 1 1 d . . . . .
C13 C 0.64348(14) 0.6646(2) 0.43560(15) 0.0282(4) Uani 1 1 d . . . . .
H13 H 0.664330 0.577224 0.445766 0.034 Uiso 1 1 calc R U . . .
C14 C 0.58320(14) 0.7049(2) 0.46788(15) 0.0258(4) Uani 1 1 d . . . . .
H14 H 0.562396 0.644228 0.500505 0.031 Uiso 1 1 calc R U . . .
C15 C 0.34010(12) 0.7866(2) 0.25431(15) 0.0261(4) Uani 1 1 d . . . . .
C16 C 0.31601(13) 0.6492(2) 0.22135(15) 0.0286(4) Uani 1 1 d . . . . .
C17 C 0.33506(13) 0.5701(2) 0.30080(15) 0.0269(4) Uani 1 1 d . . . . .
C18 C 0.36958(13) 0.6547(2) 0.38722(15) 0.0259(4) Uani 1 1 d . . . . .
C19 C 0.28252(14) 0.5976(3) 0.13048(16) 0.0348(5) Uani 1 1 d . . . . .
H19 H 0.269597 0.652063 0.076055 0.042 Uiso 1 1 calc R U . . .
C20 C 0.26855(15) 0.4627(3) 0.12207(18) 0.0400(6) Uani 1 1 d . . . . .
H20 H 0.245783 0.423968 0.060693 0.048 Uiso 1 1 calc R U . . .
C21 C 0.28726(15) 0.3838(3) 0.20165(19) 0.0381(6) Uani 1 1 d . . . . .
H21 H 0.276638 0.292034 0.193720 0.046 Uiso 1 1 calc R U . . .
C22 C 0.32142(13) 0.4362(2) 0.29335(17) 0.0320(5) Uani 1 1 d . . . . .
H22 H 0.334644 0.382113 0.348004 0.038 Uiso 1 1 calc R U . . .
C23 C 0.58840(13) 0.5650(2) 0.74312(15) 0.0280(4) Uani 1 1 d . . . . .
C24 C 0.64132(13) 0.5329(2) 0.69809(16) 0.0299(5) Uani 1 1 d . . . . .
H24 H 0.688058 0.586480 0.706362 0.036 Uiso 1 1 calc R U . . .
C25 C 0.62530(15) 0.4222(2) 0.64110(17) 0.0334(5) Uani 1 1 d . . . . .
H25 H 0.661082 0.400730 0.609707 0.040 Uiso 1 1 calc R U . . .
C26 C 0.55751(15) 0.3416(2) 0.62895(17) 0.0322(5) Uani 1 1 d . . . . .
C27 C 0.50581(14) 0.3761(2) 0.67520(17) 0.0329(5) Uani 1 1 d . . . . .
H27 H 0.459271 0.322266 0.667385 0.039 Uiso 1 1 calc R U . . .
C28 C 0.52033(14) 0.4864(2) 0.73219(17) 0.0315(5) Uani 1 1 d . . . . .
H28 H 0.484425 0.508139 0.763373 0.038 Uiso 1 1 calc R U . . .
C29 C 0.5409(2) 0.2211(3) 0.5679(2) 0.0473(7) Uani 1 1 d . . . . .
H29A H 0.508181 0.244997 0.501733 0.071 Uiso 1 1 calc R U . . .
H29B H 0.510181 0.157090 0.589560 0.071 Uiso 1 1 calc R U . . .
H29C H 0.593612 0.182360 0.572569 0.071 Uiso 1 1 calc R U . . .

loop_
_atom_site_aniso_label
_atom_site_aniso_U_11
_atom_site_aniso_U_22
_atom_site_aniso_U_33
_atom_site_aniso_U_23
_atom_site_aniso_U_13
_atom_site_aniso_U_12
S1 0.0343(3) 0.0314(3) 0.0248(2) -0.0001(2) 0.0090(2) -0.0015(2)
F1 0.0408(8) 0.0387(7) 0.0403(7) 0.0039(6) 0.0242(6) 0.0084(6)
O1 0.0327(8) 0.0377(9) 0.0318(8) 0.0104(7) 0.0112(7) 0.0038(7)
O2 0.0404(9) 0.0276(8) 0.0267(8) 0.0027(6) 0.0107(7) 0.0001(7)
O3 0.0607(12) 0.0426(10) 0.0315(9) 0.0001(7) 0.0229(8) -0.0028(9)
O4 0.0332(9) 0.0394(9) 0.0355(9) 0.0006(7) 0.0006(7) -0.0035(7)
N1 0.0271(9) 0.0275(9) 0.0282(9) -0.0029(7) 0.0128(7) -0.0014(7)
N2 0.0229(9) 0.0257(9) 0.0262(8) 0.0030(7) 0.0070(7) 0.0015(7)
C1 0.0274(11) 0.0318(11) 0.0347(11) -0.0043(9) 0.0156(9) -0.0023(9)
C2 0.0266(11) 0.0225(10) 0.0341(11) -0.0054(8) 0.0131(9) 0.0001(8)
C3 0.0222(9) 0.0190(9) 0.0309(10) -0.0014(8) 0.0099(8) -0.0011(7)
C4 0.0246(10) 0.0259(10) 0.0265(10) -0.0016(8) 0.0102(8) -0.0023(8)
C5 0.0229(10) 0.0307(11) 0.0409(13) -0.0081(10) 0.0116(9) 0.0022(8)
C6 0.0256(10) 0.0281(11) 0.0386(12) -0.0042(9) 0.0045(9) 0.0053(9)
C7 0.0259(11) 0.0232(10) 0.0295(11) 0.0018(8) 0.0060(8) 0.0009(8)
C8 0.0231(10) 0.0183(9) 0.0298(10) 0.0009(8) 0.0078(8) 0.0002(7)
C9 0.0244(10) 0.0242(10) 0.0225(9) -0.0005(8) 0.0064(8) -0.0002(8)
C10 0.0291(11) 0.0246(10) 0.0279(10) 0.0046(8) 0.0085(9) 0.0031(8)
C11 0.0303(11) 0.0313(11) 0.0272(10) 0.0058(8) 0.0114(9) 0.0015(9)
C12 0.0260(10) 0.0343(11) 0.0242(9) -0.0012(9) 0.0099(8) 0.0035(9)
C13 0.0321(11) 0.0224(10) 0.0283(10) 0.0009(8) 0.0096(9) 0.0044(8)
C14 0.0271(10) 0.0231(10) 0.0253(9) 0.0016(8) 0.0081(8) -0.0004(8)
C15 0.0170(9) 0.0347(12) 0.0270(10) 0.0020(9) 0.0090(8) 0.0028(8)
C16 0.0204(10) 0.0362(12) 0.0301(11) -0.0018(9) 0.0106(8) 0.0033(8)
C17 0.0211(9) 0.0317(11) 0.0295(10) -0.0039(9) 0.0116(8) 0.0009(8)
C18 0.0243(10) 0.0259(10) 0.0282(10) 0.0008(8) 0.0108(8) 0.0016(8)
C19 0.0269(11) 0.0486(14) 0.0277(11) -0.0031(10) 0.0093(9) 0.0049(10)
C20 0.0310(12) 0.0490(14) 0.0370(13) -0.0152(11) 0.0098(10) 0.0021(10)
C21 0.0314(12) 0.0342(13) 0.0488(15) -0.0131(11) 0.0157(11) -0.0014(10)
C22 0.0273(11) 0.0315(11) 0.0388(12) -0.0041(9) 0.0146(10) -0.0017(9)
C23 0.0284(11) 0.0261(11) 0.0286(10) 0.0034(8) 0.0100(9) 0.0012(8)
C24 0.0223(10) 0.0295(11) 0.0387(12) 0.0069(9) 0.0127(9) 0.0030(8)
C25 0.0365(12) 0.0283(11) 0.0426(13) 0.0070(9) 0.0234(11) 0.0064(9)
C26 0.0401(13) 0.0241(11) 0.0360(12) 0.0044(9) 0.0186(10) 0.0003(9)
C27 0.0324(12) 0.0278(11) 0.0416(12) 0.0026(9) 0.0177(10) -0.0030(9)
C28 0.0325(12) 0.0309(11) 0.0368(12) 0.0049(9) 0.0197(10) 0.0014(9)
C29 0.0698(19) 0.0302(13) 0.0553(16) -0.0047(11) 0.0390(15) -0.0087(12)

loop_
_atom_type_symbol
_atom_type_description
_atom_type_scat_dispersion_real
_atom_type_scat_dispersion_imag
_atom_type_scat_source
C C 0.0033 0.0016 'International Tables Vol C Tables 4.2.6.8 and 6.1.1.4'
H H 0.0000 0.0000 'International Tables Vol C Tables 4.2.6.8 and 6.1.1.4'
F F 0.0171 0.0103 'International Tables Vol C Tables 4.2.6.8 and 6.1.1.4'
N N 0.0061 0.0033 'International Tables Vol C Tables 4.2.6.8 and 6.1.1.4'
O O 0.0106 0.0060 'International Tables Vol C Tables 4.2.6.8 and 6.1.1.4'
S S 0.1246 0.1234 'International Tables Vol C Tables 4.2.6.8 and 6.1.1.4'

loop_
_exptl_crystal_face_index_h
_exptl_crystal_face_index_k
_exptl_crystal_face_index_l
_exptl_crystal_face_perp_dist
-1.00 0.00 -1.00 0.1330
1.00 0.00 1.00 0.1140
0.00 0.00 1.00 0.1180
0.00 0.00 -1.00 0.1270
0.00 -1.00 0.00 0.1330
0.00 1.00 0.00 0.1070
1.00 -1.00 -1.00 0.1590
-1.00 1.00 1.00 0.1230
1.00 0.00 -1.00 0.1700
-1.00 0.00 1.00 0.1580
1.00 -1.00 0.00 0.1460
-1.00 1.00 0.00 0.1630
0.00 1.00 -1.00 0.1140
0.00 -1.00 1.00 0.1190
-1.00 -1.00 1.00 0.1030
-1.00 0.00 0.00 0.1500
1.00 0.00 0.00 0.1420
1.00 1.00 -1.00 0.1340
1.00 1.00 0.00 0.1220
-1.00 -1.00 0.00 0.1220
1.00 1.00 1.00 0.1220
-1.00 -1.00 -1.00 0.1410
1.00 0.00 -2.00 0.1390
1.00 -1.00 -2.00 0.1480
0.00 1.00 1.00 0.1080

loop_
_geom_angle_atom_site_label_1
_geom_angle_atom_site_label_2
_geom_angle_atom_site_label_3
_geom_angle
_geom_angle_site_symmetry_1
_geom_angle_site_symmetry_3
_geom_angle_publ_flag
O3 S1 O4 120.38(11) . . ?
O3 S1 N1 106.48(10) . . ?
O3 S1 C23 107.96(11) . . ?
O4 S1 N1 106.10(10) . . ?
O4 S1 C23 108.32(11) . . ?
N1 S1 C23 106.86(10) . . ?
C1 N1 S1 118.20(15) . . ?
C1 N1 C4 110.06(16) . . ?
C4 N1 S1 115.99(14) . . ?
C15 N2 C7 121.45(17) . . ?
C15 N2 C18 111.56(17) . . ?
C18 N2 C7 126.99(17) . . ?
N1 C1 H1A 111.2 . . ?
N1 C1 H1B 111.2 . . ?
N1 C1 C2 102.71(17) . . ?
H1A C1 H1B 109.1 . . ?
C2 C1 H1A 111.2 . . ?
C2 C1 H1B 111.2 . . ?
C1 C2 H2 109.0 . . ?
C3 C2 C1 101.16(17) . . ?
C3 C2 H2 109.0 . . ?
C3 C2 C5 112.61(18) . . ?
C5 C2 C1 115.83(19) . . ?
C5 C2 H2 109.0 . . ?
C2 C3 C4 107.55(17) . . ?
C8 C3 C2 125.86(19) . . ?
C8 C3 C4 126.29(19) . . ?
N1 C4 C3 103.01(17) . . ?
N1 C4 H4A 111.2 . . ?
N1 C4 H4B 111.2 . . ?
C3 C4 H4A 111.2 . . ?
C3 C4 H4B 111.2 . . ?
H4A C4 H4B 109.1 . . ?
C2 C5 H5A 109.9 . . ?
C2 C5 H5B 109.9 . . ?
C2 C5 C6 108.70(19) . . ?
H5A C5 H5B 108.3 . . ?
C6 C5 H5A 109.9 . . ?
C6 C5 H5B 109.9 . . ?
C5 C6 H6A 109.0 . . ?
C5 C6 H6B 109.0 . . ?
C5 C6 C7 112.95(18) . . ?
H6A C6 H6B 107.8 . . ?
C7 C6 H6A 109.0 . . ?
C7 C6 H6B 109.0 . . ?
N2 C7 C6 113.42(17) . . ?
N2 C7 H7 106.7 . . ?
N2 C7 C8 109.60(17) . . ?
C6 C7 H7 106.7 . . ?
C8 C7 C6 113.16(18) . . ?
C8 C7 H7 106.7 . . ?
C3 C8 C7 120.20(19) . . ?
C3 C8 C9 123.75(19) . . ?
C9 C8 C7 116.04(18) . . ?
C10 C9 C8 120.69(19) . . ?
C10 C9 C14 118.8(2) . . ?
C14 C9 C8 120.49(19) . . ?
C9 C10 H10 119.6 . . ?
C11 C10 C9 120.9(2) . . ?
C11 C10 H10 119.6 . . ?
C10 C11 H11 121.0 . . ?
C12 C11 C10 117.9(2) . . ?
C12 C11 H11 121.0 . . ?
F1 C12 C11 118.3(2) . . ?
F1 C12 C13 118.3(2) . . ?
C13 C12 C11 123.4(2) . . ?
C12 C13 H13 121.0 . . ?
C12 C13 C14 117.9(2) . . ?
C14 C13 H13 121.0 . . ?
C9 C14 H14 119.5 . . ?
C13 C14 C9 121.0(2) . . ?
C13 C14 H14 119.5 . . ?
O1 C15 N2 125.0(2) . . ?
O1 C15 C16 128.7(2) . . ?
N2 C15 C16 106.33(18) . . ?
C17 C16 C15 107.97(19) . . ?
C19 C16 C15 130.5(2) . . ?
C19 C16 C17 121.5(2) . . ?
C16 C17 C18 108.49(19) . . ?
C22 C17 C16 121.7(2) . . ?
C22 C17 C18 129.8(2) . . ?
O2 C18 N2 126.5(2) . . ?
O2 C18 C17 127.8(2) . . ?
N2 C18 C17 105.62(17) . . ?
C16 C19 H19 121.4 . . ?
C16 C19 C20 117.3(2) . . ?
C20 C19 H19 121.4 . . ?
C19 C20 H20 119.4 . . ?
C21 C20 C19 121.1(2) . . ?
C21 C20 H20 119.4 . . ?
C20 C21 H21 119.3 . . ?
C20 C21 C22 121.5(2) . . ?
C22 C21 H21 119.3 . . ?
C17 C22 C21 116.9(2) . . ?
C17 C22 H22 121.6 . . ?
C21 C22 H22 121.6 . . ?
C24 C23 S1 119.92(17) . . ?
C24 C23 C28 120.7(2) . . ?
C28 C23 S1 119.35(17) . . ?
C23 C24 H24 120.3 . . ?
C25 C24 C23 119.4(2) . . ?
C25 C24 H24 120.3 . . ?
C24 C25 H25 119.4 . . ?
C24 C25 C26 121.1(2) . . ?
C26 C25 H25 119.4 . . ?
C25 C26 C29 120.9(2) . . ?
C27 C26 C25 118.2(2) . . ?
C27 C26 C29 120.9(2) . . ?
C26 C27 H27 119.1 . . ?
C28 C27 C26 121.8(2) . . ?
C28 C27 H27 119.1 . . ?
C23 C28 H28 120.6 . . ?
C27 C28 C23 118.9(2) . . ?
C27 C28 H28 120.6 . . ?
C26 C29 H29A 109.5 . . ?
C26 C29 H29B 109.5 . . ?
C26 C29 H29C 109.5 . . ?
H29A C29 H29B 109.5 . . ?
H29A C29 H29C 109.5 . . ?
H29B C29 H29C 109.5 . . ?

loop_
_geom_bond_atom_site_label_1
_geom_bond_atom_site_label_2
_geom_bond_distance
_geom_bond_site_symmetry_2
_geom_bond_publ_flag
S1 O3 1.4328(18) . ?
S1 O4 1.4345(18) . ?
S1 N1 1.627(2) . ?
S1 C23 1.762(2) . ?
F1 C12 1.365(2) . ?
O1 C15 1.210(3) . ?
O2 C18 1.205(3) . ?
N1 C1 1.488(3) . ?
N1 C4 1.492(3) . ?
N2 C7 1.474(3) . ?
N2 C15 1.397(3) . ?
N2 C18 1.406(3) . ?
C1 H1A 0.9900 . ?
C1 H1B 0.9900 . ?
C1 C2 1.528(3) . ?
C2 H2 1.0000 . ?
C2 C3 1.508(3) . ?
C2 C5 1.522(3) . ?
C3 C4 1.508(3) . ?
C3 C8 1.323(3) . ?
C4 H4A 0.9900 . ?
C4 H4B 0.9900 . ?
C5 H5A 0.9900 . ?
C5 H5B 0.9900 . ?
C5 C6 1.524(4) . ?
C6 H6A 0.9900 . ?
C6 H6B 0.9900 . ?
C6 C7 1.533(3) . ?
C7 H7 1.0000 . ?
C7 C8 1.518(3) . ?
C8 C9 1.489(3) . ?
C9 C10 1.394(3) . ?
C9 C14 1.399(3) . ?
C10 H10 0.9500 . ?
C10 C11 1.394(3) . ?
C11 H11 0.9500 . ?
C11 C12 1.376(3) . ?
C12 C13 1.375(3) . ?
C13 H13 0.9500 . ?
C13 C14 1.388(3) . ?
C14 H14 0.9500 . ?
C15 C16 1.490(3) . ?
C16 C17 1.384(3) . ?
C16 C19 1.383(3) . ?
C17 C18 1.493(3) . ?
C17 C22 1.380(3) . ?
C19 H19 0.9500 . ?
C19 C20 1.391(4) . ?
C20 H20 0.9500 . ?
C20 C21 1.385(4) . ?
C21 H21 0.9500 . ?
C21 C22 1.397(3) . ?
C22 H22 0.9500 . ?
C23 C24 1.389(3) . ?
C23 C28 1.391(3) . ?
C24 H24 0.9500 . ?
C24 C25 1.383(3) . ?
C25 H25 0.9500 . ?
C25 C26 1.394(3) . ?
C26 C27 1.391(3) . ?
C26 C29 1.498(3) . ?
C27 H27 0.9500 . ?
C27 C28 1.381(3) . ?
C28 H28 0.9500 . ?
C29 H29A 0.9800 . ?
C29 H29B 0.9800 . ?
C29 H29C 0.9800 . ?

loop_
_geom_torsion_atom_site_label_1
_geom_torsion_atom_site_label_2
_geom_torsion_atom_site_label_3
_geom_torsion_atom_site_label_4
_geom_torsion
_geom_torsion_site_symmetry_1
_geom_torsion_site_symmetry_2
_geom_torsion_site_symmetry_3
_geom_torsion_site_symmetry_4
_geom_torsion_publ_flag
S1 N1 C1 C2 -163.49(14) . . . . ?
S1 N1 C4 C3 142.04(14) . . . . ?
S1 C23 C24 C25 -176.54(17) . . . . ?
S1 C23 C28 C27 176.80(18) . . . . ?
F1 C12 C13 C14 -179.65(19) . . . . ?
O1 C15 C16 C17 178.4(2) . . . . ?
O1 C15 C16 C19 0.1(4) . . . . ?
O3 S1 N1 C1 -47.06(18) . . . . ?
O3 S1 N1 C4 178.96(15) . . . . ?
O3 S1 C23 C24 -155.46(18) . . . . ?
O3 S1 C23 C28 27.3(2) . . . . ?
O4 S1 N1 C1 -176.44(16) . . . . ?
O4 S1 N1 C4 49.59(17) . . . . ?
O4 S1 C23 C24 -23.6(2) . . . . ?
O4 S1 C23 C28 159.16(18) . . . . ?
N1 S1 C23 C24 90.34(19) . . . . ?
N1 S1 C23 C28 -86.91(19) . . . . ?
N1 C1 C2 C3 37.8(2) . . . . ?
N1 C1 C2 C5 159.86(17) . . . . ?
N2 C7 C8 C3 -119.7(2) . . . . ?
N2 C7 C8 C9 59.3(2) . . . . ?
N2 C15 C16 C17 -1.2(2) . . . . ?
N2 C15 C16 C19 -179.5(2) . . . . ?
C1 N1 C4 C3 4.5(2) . . . . ?
C1 C2 C3 C4 -36.8(2) . . . . ?
C1 C2 C3 C8 137.2(2) . . . . ?
C1 C2 C5 C6 -160.21(18) . . . . ?
C2 C3 C4 N1 20.5(2) . . . . ?
C2 C3 C8 C7 6.5(3) . . . . ?
C2 C3 C8 C9 -172.38(19) . . . . ?
C2 C5 C6 C7 60.0(2) . . . . ?
C3 C2 C5 C6 -44.5(2) . . . . ?
C3 C8 C9 C10 -112.4(2) . . . . ?
C3 C8 C9 C14 68.5(3) . . . . ?
C4 N1 C1 C2 -27.0(2) . . . . ?
C4 C3 C8 C7 179.35(19) . . . . ?
C4 C3 C8 C9 0.5(3) . . . . ?
C5 C2 C3 C4 -161.06(18) . . . . ?
C5 C2 C3 C8 12.9(3) . . . . ?
C5 C6 C7 N2 83.9(2) . . . . ?
C5 C6 C7 C8 -41.7(3) . . . . ?
C6 C7 C8 C3 8.0(3) . . . . ?
C6 C7 C8 C9 -173.03(18) . . . . ?
C7 N2 C15 O1 -0.5(3) . . . . ?
C7 N2 C15 C16 179.12(17) . . . . ?
C7 N2 C18 O2 1.1(3) . . . . ?
C7 N2 C18 C17 -178.05(18) . . . . ?
C7 C8 C9 C10 68.7(3) . . . . ?
C7 C8 C9 C14 -110.4(2) . . . . ?
C8 C3 C4 N1 -153.4(2) . . . . ?
C8 C9 C10 C11 -179.3(2) . . . . ?
C8 C9 C14 C13 179.44(19) . . . . ?
C9 C10 C11 C12 -0.1(3) . . . . ?
C10 C9 C14 C13 0.3(3) . . . . ?
C10 C11 C12 F1 179.75(19) . . . . ?
C10 C11 C12 C13 0.3(3) . . . . ?
C11 C12 C13 C14 -0.2(3) . . . . ?
C12 C13 C14 C9 -0.1(3) . . . . ?
C14 C9 C10 C11 -0.2(3) . . . . ?
C15 N2 C7 C6 102.4(2) . . . . ?
C15 N2 C7 C8 -130.10(19) . . . . ?
C15 N2 C18 O2 180.0(2) . . . . ?
C15 N2 C18 C17 0.8(2) . . . . ?
C15 C16 C17 C18 1.7(2) . . . . ?
C15 C16 C17 C22 -178.66(19) . . . . ?
C15 C16 C19 C20 178.2(2) . . . . ?
C16 C17 C18 O2 179.3(2) . . . . ?
C16 C17 C18 N2 -1.6(2) . . . . ?
C16 C17 C22 C21 -0.1(3) . . . . ?
C16 C19 C20 C21 0.2(4) . . . . ?
C17 C16 C19 C20 0.1(3) . . . . ?
C18 N2 C7 C6 -78.9(3) . . . . ?
C18 N2 C7 C8 48.6(3) . . . . ?
C18 N2 C15 O1 -179.5(2) . . . . ?
C18 N2 C15 C16 0.2(2) . . . . ?
C18 C17 C22 C21 179.5(2) . . . . ?
C19 C16 C17 C18 -179.83(19) . . . . ?
C19 C16 C17 C22 -0.2(3) . . . . ?
C19 C20 C21 C22 -0.5(4) . . . . ?
C20 C21 C22 C17 0.4(3) . . . . ?
C22 C17 C18 O2 -0.3(4) . . . . ?
C22 C17 C18 N2 178.8(2) . . . . ?
C23 S1 N1 C1 68.14(17) . . . . ?
C23 S1 N1 C4 -65.84(17) . . . . ?
C23 C24 C25 C26 -0.7(3) . . . . ?
C24 C23 C28 C27 -0.4(3) . . . . ?
C24 C25 C26 C27 0.5(3) . . . . ?
C24 C25 C26 C29 -179.4(2) . . . . ?
C25 C26 C27 C28 -0.2(3) . . . . ?
C26 C27 C28 C23 0.2(3) . . . . ?
C28 C23 C24 C25 0.7(3) . . . . ?
C29 C26 C27 C28 179.6(2) . . . . ?
